data_4000298
_journal_name_full 'Chemistry of Materials'
_journal_paper_doi 10.1021/cm034318c
_journal_year 2003
_chemical_formula_sum 'Ca Cu3 Ga2 Nb2 O12'
_chemical_formula_weight 747.94
_space_group_IT_number 204
_symmetry_cell_setting cubic
_symmetry_space_group_name_Hall '-I 2 2 3'
_symmetry_space_group_name_H-M 'I m -3'
_cell_angle_alpha 90.0
_cell_angle_beta 90.0
_cell_angle_gamma 90.0
_cell_formula_units_Z 2
_cell_length_a 7.47057(26)
_cell_length_b 7.47057
_cell_length_c 7.47057
_cell_volume 416.92801
_pd_phase_name CaCu3Ga2Nb2O12
_cod_original_formula_sum 'Ca Cu3 Ga2.00 Nb2.00 O12'
_cod_database_code 4000298

loop_
_symmetry_equiv_pos_site_id
_symmetry_equiv_pos_as_xyz
1 +x,+y,+z
2 +z,+x,+y
3 +y,+z,+x
4 +x,+y,-z
5 -z,+x,+y
6 +y,-z,+x
7 -z,+x,-y
8 -y,-z,+x
9 +y,-z,-x
10 -x,+y,-z
11 -z,-x,+y
12 +x,-y,-z
-1 -x,-y,-z
-2 -z,-x,-y
-3 -y,-z,-x
-4 -x,-y,+z
-5 +z,-x,-y
-6 -y,+z,-x
-7 +z,-x,+y
-8 +y,+z,-x
-9 -y,+z,+x
-10 +x,-y,+z
-11 +z,+x,-y
-12 -x,+y,+z
101 +x+1/2,+y+1/2,+z+1/2
102 +z+1/2,+x+1/2,+y+1/2
103 +y+1/2,+z+1/2,+x+1/2
104 +x+1/2,+y+1/2,-z+1/2
105 -z+1/2,+x+1/2,+y+1/2
106 +y+1/2,-z+1/2,+x+1/2
107 -z+1/2,+x+1/2,-y+1/2
108 -y+1/2,-z+1/2,+x+1/2
109 +y+1/2,-z+1/2,-x+1/2
110 -x+1/2,+y+1/2,-z+1/2
111 -z+1/2,-x+1/2,+y+1/2
112 +x+1/2,-y+1/2,-z+1/2
-101 -x+1/2,-y+1/2,-z+1/2
-102 -z+1/2,-x+1/2,-y+1/2
-103 -y+1/2,-z+1/2,-x+1/2
-104 -x+1/2,-y+1/2,+z+1/2
-105 +z+1/2,-x+1/2,-y+1/2
-106 -y+1/2,+z+1/2,-x+1/2
-107 +z+1/2,-x+1/2,+y+1/2
-108 +y+1/2,+z+1/2,-x+1/2
-109 -y+1/2,+z+1/2,+x+1/2
-110 +x+1/2,-y+1/2,+z+1/2
-111 +z+1/2,+x+1/2,-y+1/2
-112 -x+1/2,+y+1/2,+z+1/2

loop_
_atom_site_type_symbol
_atom_site_label
_atom_site_fract_x
_atom_site_fract_y
_atom_site_fract_z
_atom_site_occupancy
_atom_site_thermal_displace_type
_atom_site_U_iso_or_equiv
_atom_site_symmetry_multiplicity
CA CA1 0.0 0.0 0.0 1.0 Uiso 0.017(5) 2
CU CU2 0.0 0.5 0.5 1.0 Uiso 0.0257(16) 6
GA GA3 0.25 0.25 0.25 0.5 Uiso 0.0160(7) 8
NB NB4 0.25 0.25 0.25 0.5 Uiso 0.0160(7) 8
O O5 0.0 0.1697(11) 0.3046(11) 1.0 Uiso -0.0059(17) 24
